data_8107372
loop_
_publ_author_name
'Cong, Huang'
'Shu-Zhen, Xiao'
'Liang, Zhong'
'Shang-Xing, Chen'
'Da-Yong, Peng'

_publ_section_title
;
 Crystal structure of 3-((3,4-dichloroisothiazol-5-yl)methoxy)benzo[d]
 isothiazole 1,1-dioxide, C11H6Cl2N2O3S2
;
_journal_issue 1
_journal_name_full 'Zeitschrift f\"ur Kristallographie - New Crystal Structures'
_journal_page_first 127
_journal_page_last 128
_journal_paper_doi 10.1515/ncrs-2022-0509
_journal_volume 238
_journal_year 2023
_chemical_formula_moiety 'C11 H6 Cl2 N2 O3 S2'
_chemical_formula_sum 'C11 H6 Cl2 N2 O3 S2'
_chemical_formula_weight 349.20
_chemical_name_systematic 3-((3,4-dichloroisothiazol-5-yl)methoxy)benzo[d]isothiazole-1,1-dioxide
_space_group_crystal_system triclinic
_space_group_IT_number 2
_space_group_name_Hall '-P 1'
_space_group_name_H-M_alt 'P -1'
_atom_sites_solution_hydrogens geom
_audit_creation_method SHELXL-2014/7
_cell_angle_alpha 86.123(4)
_cell_angle_beta 78.299(4)
_cell_angle_gamma 85.715(4)
_cell_formula_units_Z 2
_cell_length_a 6.974(3)
_cell_length_b 8.132(3)
_cell_length_c 12.349(5)
_cell_measurement_reflns_used 3870
_cell_measurement_temperature 296(2)
_cell_measurement_theta_max 29.49
_cell_measurement_theta_min 2.52
_cell_volume 682.9(5)
_computing_cell_refinement 'APEX2, SAINT and SADABS [1]'
_computing_data_collection 'APEX2, SAINT and SADABS [1]'
_computing_data_reduction 'APEX2, SAINT and SADABS [1]'
_computing_molecular_graphics 'Diamond 4.0 [4]'
_computing_publication_material 'SHELXL-2014/7 (Sheldrick, 2014) [2,3]'
_computing_structure_refinement 'SHELXL-2014/7 (Sheldrick, 2014) [2,3]'
_computing_structure_solution 'SHELXL-2014/7 (Sheldrick, 2014) [2,3]'
_diffrn_ambient_temperature 296(2)
_diffrn_measured_fraction_theta_full 0.994
_diffrn_measured_fraction_theta_max 0.993
_diffrn_measurement_device_type 'Bruker APEX-II CCD'
_diffrn_measurement_method '\f and \w scans'
_diffrn_radiation_monochromator graphite
_diffrn_radiation_source 'sealed tube'
_diffrn_radiation_type MoK\a
_diffrn_radiation_wavelength 0.71073
_diffrn_reflns_av_R_equivalents 0.0174
_diffrn_reflns_av_unetI/netI 0.0207
_diffrn_reflns_Laue_measured_fraction_full 0.994
_diffrn_reflns_Laue_measured_fraction_max 0.993
_diffrn_reflns_limit_h_max 8
_diffrn_reflns_limit_h_min -7
_diffrn_reflns_limit_k_max 9
_diffrn_reflns_limit_k_min -9
_diffrn_reflns_limit_l_max 14
_diffrn_reflns_limit_l_min -14
_diffrn_reflns_number 5210
_diffrn_reflns_point_group_measured_fraction_full 0.994
_diffrn_reflns_point_group_measured_fraction_max 0.993
_diffrn_reflns_theta_full 25.242
_diffrn_reflns_theta_max 25.497
_diffrn_reflns_theta_min 2.515
_exptl_absorpt_coefficient_mu 0.787
_exptl_crystal_colour COLORLESS
_exptl_crystal_density_diffrn 1.698
_exptl_crystal_description BLOCK
_exptl_crystal_F_000 352
_exptl_crystal_size_max 0.220
_exptl_crystal_size_mid 0.160
_exptl_crystal_size_min 0.120
_refine_diff_density_max 0.805
_refine_diff_density_min -0.679
_refine_diff_density_rms 0.062
_refine_ls_extinction_coef 0.025(3)
_refine_ls_extinction_expression Fc^*^=kFc[1+0.001xFc^2^\l^3^/sin(2\q)]^-1/4^
_refine_ls_extinction_method 'SHELXL-2014/7 (Sheldrick 2014'
_refine_ls_goodness_of_fit_ref 1.042
_refine_ls_hydrogen_treatment constr
_refine_ls_matrix_type full
_refine_ls_number_parameters 182
_refine_ls_number_reflns 2527
_refine_ls_number_restraints 0
_refine_ls_restrained_S_all 1.042
_refine_ls_R_factor_all 0.0447
_refine_ls_R_factor_gt 0.0410
_refine_ls_shift/su_max 0.000
_refine_ls_shift/su_mean 0.000
_refine_ls_structure_factor_coef Fsqd
_refine_ls_weighting_details 'w=1/[\s^2^(Fo^2^)+(0.0446P)^2^+0.6747P] where P=(Fo^2^+2Fc^2^)/3'
_refine_ls_weighting_scheme calc
_refine_ls_wR_factor_gt 0.1023
_refine_ls_wR_factor_ref 0.1058
_reflns_Friedel_coverage 0.000
_reflns_Friedel_fraction_full .
_reflns_Friedel_fraction_max .
_reflns_number_gt 2302
_reflns_number_total 2527
_reflns_threshold_expression 'I > 2\s(I)'
_cod_data_source_file suppl_j_ncrs-2022-0509_suppl.cif
_cod_data_source_block 4141_0m
_cod_original_cell_volume 682.9(4)
_cod_database_code 8107372
_shelx_shelxl_version_number 2014/7
_shelx_space_group_comment
;
The symmetry employed for this shelxl refinement is uniquely defined
by the following loop, which should always be used as a source of
symmetry information in preference to the above space-group names.
They are only intended as comments.
;
_shelx_estimated_absorpt_t_min 0.846
_shelx_estimated_absorpt_t_max 0.911

loop_
_space_group_symop_operation_xyz
'x, y, z'
'-x, -y, -z'

loop_
_atom_site_label
_atom_site_type_symbol
_atom_site_fract_x
_atom_site_fract_y
_atom_site_fract_z
_atom_site_U_iso_or_equiv
_atom_site_adp_type
_atom_site_occupancy
_atom_site_site_symmetry_order
_atom_site_calc_flag
_atom_site_refinement_flags_posn
_atom_site_refinement_flags_adp
_atom_site_refinement_flags_occupancy
_atom_site_disorder_assembly
_atom_site_disorder_group
C1 C 0.2730(3) 0.6054(3) -0.10741(18) 0.0323(5) Uani 1 1 d . . . . .
C2 C 0.2773(4) 0.4946(3) -0.1873(2) 0.0410(5) Uani 1 1 d . . . . .
H2 H 0.2900 0.5284 -0.2618 0.049 Uiso 1 1 calc R U . . .
C3 C 0.2616(4) 0.3298(3) -0.1513(2) 0.0459(6) Uani 1 1 d . . . . .
H3 H 0.2641 0.2511 -0.2029 0.055 Uiso 1 1 calc R U . . .
C4 C 0.2421(4) 0.2798(3) -0.0402(2) 0.0437(6) Uani 1 1 d . . . . .
H4 H 0.2334 0.1683 -0.0188 0.052 Uiso 1 1 calc R U . . .
C5 C 0.2356(3) 0.3940(3) 0.0396(2) 0.0368(5) Uani 1 1 d . . . . .
H5 H 0.2209 0.3612 0.1143 0.044 Uiso 1 1 calc R U . . .
C6 C 0.2517(3) 0.5572(3) 0.00376(17) 0.0299(4) Uani 1 1 d . . . . .
C7 C 0.2475(3) 0.7053(3) 0.06823(17) 0.0312(5) Uani 1 1 d . . . . .
C8 C 0.2138(4) 0.8298(3) 0.23837(19) 0.0415(6) Uani 1 1 d . . . . .
H8A H 0.1102 0.9077 0.2215 0.050 Uiso 1 1 calc R U . . .
H8B H 0.3372 0.8828 0.2197 0.050 Uiso 1 1 calc R U . . .
C9 C 0.1716(4) 0.7736(3) 0.3580(2) 0.0443(6) Uani 1 1 d . . . . .
C10 C 0.0039(4) 0.7969(3) 0.4340(2) 0.0476(6) Uani 1 1 d . . . . .
C11 C 0.0230(6) 0.7247(4) 0.5385(2) 0.0603(8) Uani 1 1 d . . . . .
Cl1 Cl -0.16202(18) 0.73856(15) 0.65283(7) 0.0970(4) Uani 1 1 d . . . . .
Cl2 Cl -0.20521(12) 0.90304(12) 0.40853(7) 0.0706(3) Uani 1 1 d . . . . .
N1 N 0.2654(3) 0.8465(2) 0.01587(15) 0.0377(5) Uani 1 1 d . . . . .
N2 N 0.1917(6) 0.6486(4) 0.5453(2) 0.0788(9) Uani 1 1 d . . . . .
O1 O 0.1170(3) 0.9013(2) -0.15323(16) 0.0571(5) Uani 1 1 d . . . . .
O2 O 0.4735(3) 0.8695(2) -0.17635(15) 0.0565(5) Uani 1 1 d . . . . .
O3 O 0.2242(2) 0.68105(19) 0.17640(12) 0.0368(4) Uani 1 1 d . . . . .
S1 S 0.28529(9) 0.82249(7) -0.11866(5) 0.03810(19) Uani 1 1 d . . . . .
S2 S 0.33857(15) 0.66455(12) 0.42339(7) 0.0734(3) Uani 1 1 d . . . . .

loop_
_atom_site_aniso_label
_atom_site_aniso_U_11
_atom_site_aniso_U_22
_atom_site_aniso_U_33
_atom_site_aniso_U_23
_atom_site_aniso_U_13
_atom_site_aniso_U_12
C1 0.0327(11) 0.0317(11) 0.0306(11) 0.0003(8) -0.0037(8) 0.0015(8)
C2 0.0448(13) 0.0463(13) 0.0304(12) -0.0059(10) -0.0044(10) 0.0022(10)
C3 0.0487(14) 0.0415(13) 0.0471(15) -0.0157(11) -0.0055(11) -0.0005(11)
C4 0.0475(14) 0.0297(11) 0.0519(15) -0.0031(10) -0.0052(11) -0.0016(10)
C5 0.0399(12) 0.0332(11) 0.0360(12) 0.0043(9) -0.0070(10) -0.0008(9)
C6 0.0291(10) 0.0313(11) 0.0285(11) -0.0007(8) -0.0045(8) -0.0001(8)
C7 0.0315(11) 0.0329(11) 0.0280(11) -0.0005(8) -0.0039(8) -0.0010(8)
C8 0.0560(15) 0.0377(12) 0.0301(12) -0.0054(9) -0.0044(10) -0.0070(11)
C9 0.0600(16) 0.0418(13) 0.0320(13) -0.0040(10) -0.0092(11) -0.0079(11)
C10 0.0646(17) 0.0480(14) 0.0311(12) -0.0054(10) -0.0059(11) -0.0173(12)
C11 0.093(2) 0.0580(17) 0.0299(14) -0.0019(12) -0.0066(14) -0.0207(17)
Cl1 0.1309(9) 0.1189(8) 0.0338(4) -0.0007(4) 0.0136(5) -0.0460(7)
Cl2 0.0590(5) 0.0975(6) 0.0547(5) -0.0124(4) -0.0090(3) -0.0010(4)
N1 0.0496(12) 0.0307(10) 0.0303(10) -0.0010(7) -0.0028(8) -0.0020(8)
N2 0.123(3) 0.0765(19) 0.0379(14) 0.0045(13) -0.0230(15) 0.0031(18)
O1 0.0736(13) 0.0495(11) 0.0446(11) 0.0075(8) -0.0147(9) 0.0178(9)
O2 0.0682(13) 0.0503(11) 0.0428(10) 0.0044(8) 0.0105(9) -0.0174(9)
O3 0.0496(10) 0.0349(8) 0.0256(8) -0.0008(6) -0.0066(7) -0.0046(7)
S1 0.0512(4) 0.0306(3) 0.0284(3) 0.0046(2) -0.0014(2) 0.0003(2)
S2 0.0857(6) 0.0857(6) 0.0485(5) -0.0023(4) -0.0220(4) 0.0207(5)

loop_
_atom_type_symbol
_atom_type_description
_atom_type_scat_dispersion_real
_atom_type_scat_dispersion_imag
_atom_type_scat_source
C C 0.0033 0.0016 'International Tables Vol C Tables 4.2.6.8 and 6.1.1.4'
H H 0.0000 0.0000 'International Tables Vol C Tables 4.2.6.8 and 6.1.1.4'
N N 0.0061 0.0033 'International Tables Vol C Tables 4.2.6.8 and 6.1.1.4'
O O 0.0106 0.0060 'International Tables Vol C Tables 4.2.6.8 and 6.1.1.4'
S S 0.1246 0.1234 'International Tables Vol C Tables 4.2.6.8 and 6.1.1.4'
Cl Cl 0.1484 0.1585 'International Tables Vol C Tables 4.2.6.8 and 6.1.1.4'

loop_
_geom_angle_atom_site_label_1
_geom_angle_atom_site_label_2
_geom_angle_atom_site_label_3
_geom_angle
_geom_angle_site_symmetry_1
_geom_angle_site_symmetry_3
C2 C1 C6 122.3(2) . .
C2 C1 S1 130.52(18) . .
C6 C1 S1 107.15(16) . .
C1 C2 C3 116.7(2) . .
C1 C2 H2 121.7 . .
C3 C2 H2 121.7 . .
C4 C3 C2 121.6(2) . .
C4 C3 H3 119.2 . .
C2 C3 H3 119.2 . .
C3 C4 C5 120.9(2) . .
C3 C4 H4 119.5 . .
C5 C4 H4 119.5 . .
C6 C5 C4 117.4(2) . .
C6 C5 H5 121.3 . .
C4 C5 H5 121.3 . .
C5 C6 C1 121.1(2) . .
C5 C6 C7 129.8(2) . .
C1 C6 C7 109.12(18) . .
N1 C7 O3 124.7(2) . .
N1 C7 C6 118.5(2) . .
O3 C7 C6 116.83(18) . .
O3 C8 C9 106.08(19) . .
O3 C8 H8A 110.5 . .
C9 C8 H8A 110.5 . .
O3 C8 H8B 110.5 . .
C9 C8 H8B 110.5 . .
H8A C8 H8B 108.7 . .
C10 C9 C8 128.7(3) . .
C10 C9 S2 107.4(2) . .
C8 C9 S2 123.9(2) . .
C9 C10 C11 111.4(3) . .
C9 C10 Cl2 124.9(2) . .
C11 C10 Cl2 123.7(2) . .
N2 C11 C10 116.7(3) . .
N2 C11 Cl1 120.8(2) . .
C10 C11 Cl1 122.5(3) . .
C7 N1 S1 109.10(16) . .
C11 N2 S2 108.7(2) . .
C7 O3 C8 115.73(17) . .
O1 S1 O2 117.86(13) . .
O1 S1 N1 108.80(11) . .
O2 S1 N1 109.20(12) . .
O1 S1 C1 111.15(12) . .
O2 S1 C1 111.47(11) . .
N1 S1 C1 96.13(10) . .
N2 S2 C9 95.83(16) . .

loop_
_geom_bond_atom_site_label_1
_geom_bond_atom_site_label_2
_geom_bond_distance
_geom_bond_site_symmetry_2
C1 C2 1.375(3) .
C1 C6 1.383(3) .
C1 S1 1.769(2) .
C2 C3 1.388(4) .
C2 H2 0.9300 .
C3 C4 1.387(4) .
C3 H3 0.9300 .
C4 C5 1.391(3) .
C4 H4 0.9300 .
C5 C6 1.376(3) .
C5 H5 0.9300 .
C6 C7 1.483(3) .
C7 N1 1.281(3) .
C7 O3 1.316(3) .
C8 O3 1.464(3) .
C8 C9 1.493(3) .
C8 H8A 0.9700 .
C8 H8B 0.9700 .
C9 C10 1.353(4) .
C9 S2 1.710(3) .
C10 C11 1.408(4) .
C10 Cl2 1.712(3) .
C11 N2 1.303(5) .
C11 Cl1 1.712(3) .
N1 S1 1.663(2) .
N2 S2 1.643(3) .
O1 S1 1.423(2) .
O2 S1 1.427(2) .
